data_4122345
loop_
_publ_author_name
'Du, Miao'
'Li, Cheng-Peng'
'Chen, Min'
'Ge, Zhi-Wei'
'Wang, Xi'
'Wang, Lei'
'Liu, Chun-Sen'

_publ_section_title
;
 Divergent Kinetic and Thermodynamic Hydration of a Porous Cu(II)
 Coordination Polymer with Exclusive CO2 Sorption Selectivity.
;
_journal_issue 31
_journal_name_full 'Journal of the American Chemical Society'
_journal_page_first 10906
_journal_page_last 10909
_journal_paper_doi 10.1021/ja506357n
_journal_volume 136
_journal_year 2014
_chemical_formula_sum 'C18 H12 Cu N6 O4'
_chemical_formula_weight 439.88
_chemical_name_systematic
; 
 ? 
;
_space_group_IT_number 52
_symmetry_cell_setting orthorhombic
_symmetry_space_group_name_Hall '-P 2a 2bc'
_symmetry_space_group_name_H-M 'P n n a'
_atom_sites_solution_hydrogens geom
_atom_sites_solution_primary direct
_atom_sites_solution_secondary difmap
_audit_creation_method SHELXL-97
_cell_angle_alpha 90.00
_cell_angle_beta 90.00
_cell_angle_gamma 90.00
_cell_formula_units_Z 4
_cell_length_a 12.6285(9)
_cell_length_b 10.0104(7)
_cell_length_c 17.6492(10)
_cell_measurement_reflns_used 2668
_cell_measurement_temperature 120(2)
_cell_measurement_theta_max 30.2180
_cell_measurement_theta_min 3.9720
_cell_volume 2231.1(3)
_computing_cell_refinement
;
CrysAlisPro, Agilent Technologies,
Version 1.171.36.32 (release 02-08-2013 CrysAlis171 .NET)
(compiled Aug  2 2013,16:46:58)
;
_computing_data_collection
;
CrysAlisPro, Agilent Technologies,
Version 1.171.36.32 (release 02-08-2013 CrysAlis171 .NET)
(compiled Aug  2 2013,16:46:58)
;
_computing_data_reduction
;
CrysAlisPro, Agilent Technologies,
Version 1.171.36.32 (release 02-08-2013 CrysAlis171 .NET)
(compiled Aug  2 2013,16:46:58)
;
_computing_molecular_graphics 'SHELXTL (Sheldrick, 2008)'
_computing_publication_material 'SHELXTL and PLATON (Spek, 2009)'
_computing_structure_refinement 'SHELXL97 (Sheldrick, 2008)'
_computing_structure_solution 'SHELXS97 (Sheldrick, 2008)'
_diffrn_ambient_temperature 120(2)
_diffrn_measured_fraction_theta_full 0.992
_diffrn_measured_fraction_theta_max 0.992
_diffrn_measurement_device_type 'multiwire proportional'
_diffrn_measurement_method 'phi and omega scans'
_diffrn_radiation_monochromator graphite
_diffrn_radiation_source 'fine-focus sealed tube'
_diffrn_radiation_type MoK\a
_diffrn_radiation_wavelength 0.71073
_diffrn_reflns_av_R_equivalents 0.0454
_diffrn_reflns_av_sigmaI/netI 0.0609
_diffrn_reflns_limit_h_max 13
_diffrn_reflns_limit_h_min -15
_diffrn_reflns_limit_k_max 12
_diffrn_reflns_limit_k_min -7
_diffrn_reflns_limit_l_max 22
_diffrn_reflns_limit_l_min -10
_diffrn_reflns_number 6325
_diffrn_reflns_theta_full 26.37
_diffrn_reflns_theta_max 26.37
_diffrn_reflns_theta_min 3.47
_diffrn_standards_decay_% 0
_diffrn_standards_interval_count 0
_diffrn_standards_interval_time 0
_diffrn_standards_number 0
_exptl_absorpt_coefficient_mu 1.012
_exptl_absorpt_correction_T_max 0.8468
_exptl_absorpt_correction_T_min 0.7861
_exptl_absorpt_correction_type multi-scan
_exptl_absorpt_process_details
;
CrysAlisPro, Agilent Technologies,
Version 1.171.36.32 (release 02-08-2013 CrysAlis171 .NET)
(compiled Aug  2 2013,16:46:58)
Empirical absorption correction using spherical harmonics,
 implemented in SCALE3 ABSPACK scaling algorithm.
;
_exptl_crystal_colour 'dark blue'
_exptl_crystal_density_diffrn 1.310
_exptl_crystal_density_method 'not measured'
_exptl_crystal_description block
_exptl_crystal_F_000 892
_exptl_crystal_size_max 0.25
_exptl_crystal_size_mid 0.22
_exptl_crystal_size_min 0.17
_refine_diff_density_max 0.413
_refine_diff_density_min -0.356
_refine_diff_density_rms 0.075
_refine_ls_extinction_method none
_refine_ls_goodness_of_fit_ref 1.051
_refine_ls_hydrogen_treatment constr
_refine_ls_matrix_type full
_refine_ls_number_parameters 132
_refine_ls_number_reflns 2272
_refine_ls_number_restraints 0
_refine_ls_restrained_S_all 1.051
_refine_ls_R_factor_all 0.0871
_refine_ls_R_factor_gt 0.0572
_refine_ls_shift/su_max 0.001
_refine_ls_shift/su_mean 0.000
_refine_ls_structure_factor_coef Fsqd
_refine_ls_weighting_details 'calc w=1/[\s^2^(Fo^2^)+(0.0556P)^2^+2.1283P] where P=(Fo^2^+2Fc^2^)/3'
_refine_ls_weighting_scheme calc
_refine_ls_wR_factor_gt 0.1304
_refine_ls_wR_factor_ref 0.1496
_reflns_number_gt 1578
_reflns_number_total 2272
_reflns_threshold_expression >2sigma(I)
_cod_data_source_file ja506357n_si_002.cif
_cod_data_source_block 1_(1.H2O--->1)
_cod_depositor_comments
;
The following automatic conversions were performed:

'_symmetry_cell_setting' value 'Orthorhombic' changed to
'orthorhombic' according to
/usr/data/users/saulius/crontab/automatic-downloads/rss-feeds/ACS/lib/dictionaries/cif_core.dic
dictionary named 'cif_core.dic' version 2.4.2 from 2011-04-26.

Automatic conversion script
Id: cif_fix_values 2281 2013-09-26 08:29:07Z andrius 

 Adding full bibliography for 4122342--4122348.cif.
;
_cod_original_sg_symbol_H-M Pnna
_cod_database_code 4122345

loop_
_symmetry_equiv_pos_as_xyz
'x, y, z'
'-x+1/2, -y, z'
'-x+1/2, y+1/2, -z+1/2'
'x, -y+1/2, -z+1/2'
'-x, -y, -z'
'x-1/2, y, -z'
'x-1/2, -y-1/2, z-1/2'
'-x, y-1/2, z-1/2'

loop_
_atom_site_label
_atom_site_type_symbol
_atom_site_fract_x
_atom_site_fract_y
_atom_site_fract_z
_atom_site_U_iso_or_equiv
_atom_site_adp_type
_atom_site_occupancy
_atom_site_symmetry_multiplicity
_atom_site_calc_flag
_atom_site_refinement_flags
Cu1 Cu 0.7500 0.0000 1.16423(3) 0.0353(2) Uani 1 2 d S
O1 O 0.6465(2) 0.0508(3) 1.08542(14) 0.0462(7) Uani 1 1 d .
O2 O 0.7242(2) 0.2364(3) 1.12234(16) 0.0559(8) Uani 1 1 d .
N1 N 0.4683(3) 0.4477(4) 0.83344(19) 0.0554(10) Uani 1 1 d .
N2 N 0.5220(4) 0.5424(5) 0.7943(3) 0.104(2) Uani 1 1 d .
N3 N 0.3652(3) 0.5025(3) 0.74110(18) 0.0455(8) Uani 1 1 d .
C1 C 0.6638(3) 0.1750(4) 1.0789(2) 0.0427(9) Uani 1 1 d .
C2 C 0.6091(3) 0.2484(4) 1.0158(2) 0.0430(9) Uani 1 1 d .
C3 C 0.5239(4) 0.1950(4) 0.9792(3) 0.0652(14) Uani 1 1 d .
H3 H 0.4970 0.1130 0.9950 0.078 Uiso 1 1 calc R
C4 C 0.4772(4) 0.2605(4) 0.9193(3) 0.0674(15) Uani 1 1 d .
H4 H 0.4196 0.2227 0.8944 0.081 Uiso 1 1 calc R
C5 C 0.5157(4) 0.3808(4) 0.8969(2) 0.0509(11) Uani 1 1 d .
C6 C 0.5992(5) 0.4376(5) 0.9339(3) 0.0847(19) Uani 1 1 d .
H6 H 0.6250 0.5205 0.9188 0.102 Uiso 1 1 calc R
C7 C 0.6449(4) 0.3709(5) 0.9937(3) 0.0805(18) Uani 1 1 d .
H7 H 0.7011 0.4100 1.0195 0.097 Uiso 1 1 calc R
C8 C 0.4571(4) 0.5712(6) 0.7397(3) 0.090(2) Uani 1 1 d .
H8 H 0.4726 0.6341 0.7025 0.108 Uiso 1 1 calc R
C9 C 0.3758(3) 0.4263(4) 0.8018(2) 0.0448(10) Uani 1 1 d .
H9 H 0.3252 0.3663 0.8194 0.054 Uiso 1 1 calc R

loop_
_atom_site_aniso_label
_atom_site_aniso_U_11
_atom_site_aniso_U_22
_atom_site_aniso_U_33
_atom_site_aniso_U_23
_atom_site_aniso_U_13
_atom_site_aniso_U_12
Cu1 0.0374(4) 0.0437(4) 0.0247(4) 0.000 0.000 -0.0029(3)
O1 0.0541(17) 0.0483(15) 0.0362(14) 0.0064(12) -0.0104(14) -0.0109(13)
O2 0.066(2) 0.0575(17) 0.0448(17) 0.0067(14) -0.0229(16) -0.0172(15)
N1 0.053(2) 0.062(2) 0.051(2) 0.0257(18) -0.0221(19) -0.0245(19)
N2 0.083(3) 0.126(4) 0.102(4) 0.080(3) -0.050(3) -0.062(3)
N3 0.0428(19) 0.0579(19) 0.0358(17) 0.0130(15) -0.0065(16) -0.0134(15)
C1 0.039(2) 0.060(2) 0.0290(19) 0.0036(18) -0.0041(18) -0.0111(19)
C2 0.048(2) 0.0467(19) 0.034(2) 0.0075(16) -0.0133(19) -0.0106(18)
C3 0.073(3) 0.053(2) 0.069(3) 0.024(2) -0.036(3) -0.029(2)
C4 0.066(3) 0.064(3) 0.072(3) 0.024(2) -0.040(3) -0.030(2)
C5 0.054(3) 0.057(2) 0.042(2) 0.0188(19) -0.019(2) -0.018(2)
C6 0.093(4) 0.073(3) 0.089(4) 0.045(3) -0.050(3) -0.045(3)
C7 0.087(4) 0.072(3) 0.082(4) 0.036(3) -0.052(3) -0.044(3)
C8 0.072(4) 0.114(4) 0.085(4) 0.066(4) -0.036(3) -0.048(3)
C9 0.044(2) 0.053(2) 0.038(2) 0.0124(18) -0.004(2) -0.0121(18)

loop_
_atom_type_symbol
_atom_type_description
_atom_type_scat_dispersion_real
_atom_type_scat_dispersion_imag
_atom_type_scat_source
C C 0.0033 0.0016 'International Tables Vol C Tables 4.2.6.8 and 6.1.1.4'
H H 0.0000 0.0000 'International Tables Vol C Tables 4.2.6.8 and 6.1.1.4'
Cu Cu 0.3201 1.2651 'International Tables Vol C Tables 4.2.6.8 and 6.1.1.4'
N N 0.0061 0.0033 'International Tables Vol C Tables 4.2.6.8 and 6.1.1.4'
O O 0.0106 0.0060 'International Tables Vol C Tables 4.2.6.8 and 6.1.1.4'

loop_
_geom_angle_atom_site_label_1
_geom_angle_atom_site_label_2
_geom_angle_atom_site_label_3
_geom_angle
_geom_angle_site_symmetry_1
_geom_angle_site_symmetry_3
O1 Cu1 O1 90.46(16) . 2_655
O1 Cu1 N3 89.61(13) . 8_656
O1 Cu1 N3 165.30(12) 2_655 8_656
O1 Cu1 N3 165.30(12) . 7_666
O1 Cu1 N3 89.61(13) 2_655 7_666
N3 Cu1 N3 94.0(2) 8_656 7_666
O1 Cu1 O2 57.44(10) . .
O1 Cu1 O2 96.99(11) 2_655 .
N3 Cu1 O2 95.42(11) 8_656 .
N3 Cu1 O2 107.98(11) 7_666 .
C1 O1 Cu1 101.7(2) . .
C1 O2 Cu1 78.1(2) . .
C9 N1 N2 110.1(3) . .
C9 N1 C5 128.8(3) . .
N2 N1 C5 121.0(3) . .
C8 N2 N1 102.6(4) . .
C9 N3 C8 102.9(4) . .
C9 N3 Cu1 128.2(3) . 7_565
C8 N3 Cu1 128.5(3) . 7_565
O2 C1 O1 122.3(4) . .
O2 C1 C2 119.8(3) . .
O1 C1 C2 117.9(3) . .
C3 C2 C7 118.6(4) . .
C3 C2 C1 121.4(3) . .
C7 C2 C1 120.0(4) . .
C2 C3 C4 121.0(4) . .
C2 C3 H3 119.5 . .
C4 C3 H3 119.5 . .
C5 C4 C3 119.5(4) . .
C5 C4 H4 120.2 . .
C3 C4 H4 120.2 . .
C4 C5 C6 120.5(4) . .
C4 C5 N1 119.5(4) . .
C6 C5 N1 120.1(4) . .
C5 C6 C7 119.3(4) . .
C5 C6 H6 120.4 . .
C7 C6 H6 120.4 . .
C2 C7 C6 121.1(4) . .
C2 C7 H7 119.4 . .
C6 C7 H7 119.4 . .
N2 C8 N3 114.6(4) . .
N2 C8 H8 122.7 . .
N3 C8 H8 122.7 . .
N1 C9 N3 109.9(3) . .
N1 C9 H9 125.1 . .
N3 C9 H9 125.1 . .

loop_
_geom_bond_atom_site_label_1
_geom_bond_atom_site_label_2
_geom_bond_distance
_geom_bond_site_symmetry_2
Cu1 O1 1.975(3) .
Cu1 O1 1.975(3) 2_655
Cu1 N3 1.990(3) 8_656
Cu1 N3 1.990(3) 7_666
Cu1 O2 2.501(3) .
O1 C1 1.267(5) .
O2 C1 1.244(4) .
N1 C9 1.312(5) .
N1 N2 1.356(5) .
N1 C5 1.436(5) .
N2 C8 1.298(6) .
N3 C9 1.322(5) .
N3 C8 1.349(5) .
N3 Cu1 1.990(3) 7_565
C1 C2 1.502(5) .
C2 C3 1.364(5) .
C2 C7 1.364(5) .
C3 C4 1.377(6) .
C3 H3 0.9300 .
C4 C5 1.357(5) .
C4 H4 0.9300 .
C5 C6 1.364(6) .
C6 C7 1.376(6) .
C6 H6 0.9300 .
C7 H7 0.9300 .
C8 H8 0.9300 .
C9 H9 0.9300 .

loop_
_geom_torsion_atom_site_label_1
_geom_torsion_atom_site_label_2
_geom_torsion_atom_site_label_3
_geom_torsion_atom_site_label_4
_geom_torsion
_geom_torsion_site_symmetry_1
O1 Cu1 O1 C1 -94.3(2) 2_655
N3 Cu1 O1 C1 100.4(2) 8_656
N3 Cu1 O1 C1 -4.1(6) 7_666
O2 Cu1 O1 C1 3.7(2) .
O1 Cu1 O2 C1 -3.8(2) .
O1 Cu1 O2 C1 82.3(2) 2_655
N3 Cu1 O2 C1 -89.8(3) 8_656
N3 Cu1 O2 C1 174.1(2) 7_666
C9 N1 N2 C8 -0.8(7) .
C5 N1 N2 C8 175.8(5) .
Cu1 O2 C1 O1 5.9(4) .
Cu1 O2 C1 C2 -173.7(4) .
Cu1 O1 C1 O2 -7.4(4) .
Cu1 O1 C1 C2 172.2(3) .
O2 C1 C2 C3 -163.6(4) .
O1 C1 C2 C3 16.8(6) .
O2 C1 C2 C7 16.9(7) .
O1 C1 C2 C7 -162.7(4) .
C7 C2 C3 C4 2.4(8) .
C1 C2 C3 C4 -177.2(5) .
C2 C3 C4 C5 -0.7(8) .
C3 C4 C5 C6 -0.9(8) .
C3 C4 C5 N1 178.7(5) .
C9 N1 C5 C4 17.2(8) .
N2 N1 C5 C4 -158.7(5) .
C9 N1 C5 C6 -163.2(5) .
N2 N1 C5 C6 20.9(8) .
C4 C5 C6 C7 0.7(9) .
N1 C5 C6 C7 -178.8(5) .
C3 C2 C7 C6 -2.5(8) .
C1 C2 C7 C6 177.1(5) .
C5 C6 C7 C2 1.0(10) .
N1 N2 C8 N3 0.4(8) .
C9 N3 C8 N2 0.1(7) .
Cu1 N3 C8 N2 -173.2(4) 7_565
N2 N1 C9 N3 1.0(6) .
C5 N1 C9 N3 -175.3(4) .
C8 N3 C9 N1 -0.7(5) .
Cu1 N3 C9 N1 172.7(3) 7_565
